data_2237587
loop_
_publ_author_name
'Hassam, Mohammad'
'Smith, Vincent J.'

_publ_section_title
;
 1-<i>tert</i>-Butyl 2-ethyl
 5-chloro-3-(2-furoyl)-1<i>H</i>-indole-1,2-dicarboxylate
;
_journal_coeditor_code ZL2535
_journal_issue 3
_journal_name_full 'Acta Crystallographica Section E'
_journal_page_first o446
_journal_paper_doi 10.1107/S1600536813005059
_journal_volume 69
_journal_year 2013
_chemical_formula_iupac 'C21 H20 Cl N O6'
_chemical_formula_moiety 'C21 H20 Cl N O6'
_chemical_formula_sum 'C21 H20 Cl N O6'
_chemical_formula_weight 417.83
_chemical_melting_point 378(2)
_chemical_name_systematic
;
1-<i>tert</i>-Butyl 2-ethyl
5-chloro-3-(2-furoyl)-1<i>H</i>-indole-1,2-dicarboxylate
;
_space_group_IT_number 14
_symmetry_cell_setting monoclinic
_symmetry_space_group_name_Hall '-P 2ybc'
_symmetry_space_group_name_H-M 'P 1 21/c 1'
_atom_sites_solution_hydrogens geom
_atom_sites_solution_primary direct
_atom_sites_solution_secondary difmap
_audit_creation_method SHELXL-97
_cell_angle_alpha 90.00
_cell_angle_beta 99.3440(10)
_cell_angle_gamma 90.00
_cell_formula_units_Z 4
_cell_length_a 9.8354(8)
_cell_length_b 8.0938(7)
_cell_length_c 25.435(2)
_cell_measurement_reflns_used 5304
_cell_measurement_temperature 100(2)
_cell_measurement_theta_max 27.86
_cell_measurement_theta_min 2.44
_cell_volume 1997.9(3)
_computing_cell_refinement 'SAINT (Bruker, 2009)'
_computing_data_collection 'APEX2 (Bruker, 2009)'
_computing_data_reduction 'SAINT (Bruker, 2009)'
_computing_molecular_graphics 'X-SEED (Barbour, 2001; Atwood & Barbour, 2003)'
_computing_publication_material 'X-SEED (Barbour, 2001; Atwood & Barbour, 2003)'
_computing_structure_refinement 'SHELXL97 (Sheldrick, 2008)'
_computing_structure_solution 'SHELXS97 (Sheldrick, 2008)'
_diffrn_ambient_temperature 100(2)
_diffrn_measured_fraction_theta_full 0.999
_diffrn_measured_fraction_theta_max 0.917
_diffrn_measurement_device_type 'Bruker APEXII CCD'
_diffrn_measurement_method '\f and \w scans'
_diffrn_radiation_monochromator graphite
_diffrn_radiation_type MoK\a
_diffrn_radiation_wavelength 0.71073
_diffrn_reflns_av_R_equivalents 0.0191
_diffrn_reflns_av_sigmaI/netI 0.0234
_diffrn_reflns_limit_h_max 13
_diffrn_reflns_limit_h_min -12
_diffrn_reflns_limit_k_max 4
_diffrn_reflns_limit_k_min -10
_diffrn_reflns_limit_l_max 33
_diffrn_reflns_limit_l_min -31
_diffrn_reflns_number 11690
_diffrn_reflns_theta_full 25.00
_diffrn_reflns_theta_max 28.15
_diffrn_reflns_theta_min 1.62
_diffrn_standards_number 0
_exptl_absorpt_coefficient_mu 0.230
_exptl_absorpt_correction_T_max 0.9470
_exptl_absorpt_correction_T_min 0.9302
_exptl_absorpt_correction_type multi-scan
_exptl_absorpt_process_details '(SADABS; Bruker, 2009)'
_exptl_crystal_colour colourless
_exptl_crystal_density_diffrn 1.389
_exptl_crystal_density_method 'not measured'
_exptl_crystal_description 'square block'
_exptl_crystal_F_000 872
_exptl_crystal_size_max 0.32
_exptl_crystal_size_mid 0.32
_exptl_crystal_size_min 0.24
_refine_diff_density_max 0.294
_refine_diff_density_min -0.378
_refine_ls_extinction_method none
_refine_ls_goodness_of_fit_ref 1.045
_refine_ls_hydrogen_treatment constr
_refine_ls_matrix_type full
_refine_ls_number_parameters 279
_refine_ls_number_reflns 4483
_refine_ls_number_restraints 8
_refine_ls_restrained_S_all 1.048
_refine_ls_R_factor_all 0.0397
_refine_ls_R_factor_gt 0.0335
_refine_ls_shift/su_max 0.001
_refine_ls_shift/su_mean 0.000
_refine_ls_structure_factor_coef Fsqd
_refine_ls_weighting_details 'calc w=1/[\s^2^(Fo^2^)+(0.0359P)^2^+0.8831P] where P=(Fo^2^+2Fc^2^)/3'
_refine_ls_weighting_scheme calc
_refine_ls_wR_factor_gt 0.0805
_refine_ls_wR_factor_ref 0.0839
_reflns_number_gt 3877
_reflns_number_total 4483
_reflns_threshold_expression I>2sigma(I)
_cod_data_source_file zl2535.cif
_cod_data_source_block I
_cod_original_sg_symbol_H-M 'P 21/c'
_cod_database_code 2237587
_cod_database_fobs_code 2237587

loop_
_symmetry_equiv_pos_as_xyz
'x, y, z'
'-x, y+1/2, -z+1/2'
'-x, -y, -z'
'x, -y-1/2, z-1/2'

loop_
_atom_site_type_symbol
_atom_site_label
_atom_site_fract_x
_atom_site_fract_y
_atom_site_fract_z
_atom_site_U_iso_or_equiv
_atom_site_adp_type
_atom_site_calc_flag
_atom_site_refinement_flags
_atom_site_occupancy
_atom_site_symmetry_multiplicity
_atom_site_disorder_assembly
_atom_site_disorder_group
Cl Cl1 0.77842(4) 0.54454(4) -0.051345(13) 0.02592(10) Uani d . 1 1 . .
O O1 0.25661(9) 0.04213(12) 0.01491(4) 0.0207(2) Uani d . 1 1 . .
N N1 0.45710(11) 0.11938(13) 0.06875(4) 0.0152(2) Uani d . 1 1 . .
C C1 0.53993(13) 0.12814(16) 0.11858(5) 0.0157(3) Uani d . 1 1 . .
O O2 0.27094(9) 0.06519(12) 0.10504(3) 0.0189(2) Uani d . 1 1 . .
C C2 0.51962(13) 0.21382(16) 0.03288(5) 0.0157(2) Uani d . 1 1 . .
O O3 0.50752(10) -0.12594(12) 0.16190(4) 0.0223(2) Uani d . 1 1 . .
C C3 0.47829(14) 0.24137(16) -0.02143(5) 0.0190(3) Uani d . 1 1 . .
H H3 0.3964 0.1936 -0.0403 0.023 Uiso calc R 1 1 . .
O O4 0.51187(10) 0.11461(12) 0.20738(3) 0.0206(2) Uani d . 1 1 . .
C C4 0.56192(13) 0.34160(16) -0.04673(5) 0.0214(3) Uani d D 1 1 . .
H H4 0.5379 0.3624 -0.0838 0.026 Uiso calc R 1 1 . .
O O5 0.81234(10) 0.13738(12) 0.18938(4) 0.0221(2) Uani d . 1 1 . .
C C5 0.68105(13) 0.41230(16) -0.01829(5) 0.0198(3) Uani d D 1 1 . .
C C6 0.72402(13) 0.38397(15) 0.03549(5) 0.0178(3) Uani d D 1 1 . .
H H6 0.8068 0.4308 0.0540 0.021 Uiso calc R 1 1 . .
C C7 0.64034(12) 0.28344(15) 0.06143(5) 0.0160(3) Uani d D 1 1 . .
C C8 0.65137(13) 0.22643(16) 0.11585(5) 0.0158(2) Uani d . 1 1 . .
C C9 0.76525(12) 0.25249(16) 0.16090(5) 0.0167(3) Uani d . 1 1 A .
C C10 0.81371(13) 0.42143(17) 0.17023(5) 0.0177(3) Uani d D 1 1 . .
C C14 0.51626(12) 0.02212(16) 0.16433(5) 0.0161(3) Uani d . 1 1 . .
C C15 0.50330(16) 0.02643(19) 0.25714(5) 0.0262(3) Uani d . 1 1 . .
H H15A 0.4507 -0.0773 0.2490 0.031 Uiso calc R 1 1 . .
H H15B 0.4537 0.0955 0.2800 0.031 Uiso calc R 1 1 . .
C C16 0.64444(18) -0.0127(2) 0.28626(6) 0.0386(4) Uani d . 1 1 . .
H H16A 0.6977 0.0897 0.2930 0.058 Uiso calc R 1 1 . .
H H16C 0.6911 -0.0873 0.2646 0.058 Uiso calc R 1 1 . .
H H16B 0.6370 -0.0660 0.3203 0.058 Uiso calc R 1 1 . .
C C17 0.31674(13) 0.06954(16) 0.05885(5) 0.0164(3) Uani d . 1 1 . .
C C18 0.12943(13) 0.00596(17) 0.10920(5) 0.0191(3) Uani d . 1 1 . .
C C19 0.02392(14) 0.12342(19) 0.07961(6) 0.0266(3) Uani d . 1 1 . .
H H19A 0.0349 0.1279 0.0420 0.040 Uiso calc R 1 1 . .
H H19B 0.0376 0.2340 0.0953 0.040 Uiso calc R 1 1 . .
H H19C -0.0690 0.0843 0.0824 0.040 Uiso calc R 1 1 . .
C C20 0.13131(15) 0.01449(19) 0.16902(6) 0.0255(3) Uani d . 1 1 . .
H H20A 0.1547 0.1270 0.1816 0.038 Uiso calc R 1 1 . .
H H20B 0.2002 -0.0629 0.1870 0.038 Uiso calc R 1 1 . .
H H20C 0.0402 -0.0151 0.1770 0.038 Uiso calc R 1 1 . .
C C21 0.11243(16) -0.16979(18) 0.08904(6) 0.0272(3) Uani d . 1 1 . .
H H21A 0.1883 -0.2376 0.1072 0.041 Uiso calc R 1 1 . .
H H21C 0.1133 -0.1715 0.0506 0.041 Uiso calc R 1 1 . .
H H21B 0.0246 -0.2142 0.0963 0.041 Uiso calc R 1 1 . .
O O6A 0.9318(4) 0.4474(3) 0.20578(19) 0.0224(4) Uani d PD 0.809(6) 1 A 1
C C11A 0.7582(4) 0.5688(4) 0.1527(3) 0.0194(6) Uani d PD 0.809(6) 1 A 1
H H11A 0.6773 0.5851 0.1273 0.023 Uiso calc PR 0.809(6) 1 A 1
C C12A 0.8436(3) 0.6940(4) 0.17952(12) 0.0211(6) Uani d PD 0.809(6) 1 A 1
H H12A 0.8306 0.8101 0.1763 0.025 Uiso calc PR 0.809(6) 1 A 1
C C13A 0.9470(3) 0.6138(4) 0.21058(12) 0.0242(6) Uani d PD 0.809(6) 1 A 1
H H13A 1.0210 0.6668 0.2329 0.029 Uiso calc PR 0.809(6) 1 A 1
O O6B 0.7353(13) 0.5546(12) 0.1514(8) 0.0194(6) Uani d PD 0.191(6) 1 A 2
C C11B 0.929(2) 0.4726(19) 0.2027(13) 0.0224(4) Uani d PD 0.191(6) 1 A 2
H H11B 0.9978 0.4049 0.2228 0.027 Uiso calc PR 0.191(6) 1 A 2
C C12B 0.9271(18) 0.6477(18) 0.2006(6) 0.0242(6) Uani d PD 0.191(6) 1 A 2
H H12B 0.9966 0.7204 0.2175 0.029 Uiso calc PR 0.191(6) 1 A 2
C C13B 0.8072(14) 0.691(2) 0.1701(6) 0.0211(6) Uani d PD 0.191(6) 1 A 2
H H13B 0.7774 0.8017 0.1628 0.025 Uiso calc PR 0.191(6) 1 A 2

loop_
_atom_site_aniso_label
_atom_site_aniso_U_11
_atom_site_aniso_U_22
_atom_site_aniso_U_33
_atom_site_aniso_U_12
_atom_site_aniso_U_13
_atom_site_aniso_U_23
Cl1 0.0375(2) 0.01775(17) 0.02629(18) 0.00140(14) 0.01670(14) 0.00393(13)
O1 0.0191(5) 0.0232(5) 0.0189(5) -0.0008(4) 0.0000(4) -0.0042(4)
N1 0.0155(5) 0.0154(5) 0.0146(5) 0.0006(4) 0.0022(4) -0.0001(4)
C1 0.0157(6) 0.0156(6) 0.0155(6) 0.0022(5) 0.0014(4) -0.0012(5)
O2 0.0148(4) 0.0237(5) 0.0185(4) -0.0018(4) 0.0034(3) -0.0016(4)
C2 0.0172(6) 0.0141(6) 0.0168(6) 0.0033(5) 0.0054(5) -0.0010(5)
O3 0.0293(5) 0.0167(5) 0.0204(5) -0.0011(4) 0.0027(4) 0.0004(4)
C3 0.0210(6) 0.0181(6) 0.0174(6) 0.0047(5) 0.0019(5) -0.0017(5)
O4 0.0288(5) 0.0186(5) 0.0156(4) -0.0014(4) 0.0072(4) -0.0002(4)
C4 0.0305(7) 0.0195(7) 0.0150(6) 0.0076(6) 0.0061(5) 0.0008(5)
O5 0.0212(5) 0.0219(5) 0.0219(5) 0.0017(4) -0.0003(4) 0.0036(4)
C5 0.0266(7) 0.0141(6) 0.0214(6) 0.0045(5) 0.0122(5) 0.0022(5)
C6 0.0186(6) 0.0150(6) 0.0207(6) 0.0029(5) 0.0061(5) 0.0005(5)
C7 0.0173(6) 0.0145(6) 0.0165(6) 0.0041(5) 0.0038(5) -0.0001(5)
C8 0.0160(6) 0.0149(6) 0.0166(6) 0.0016(5) 0.0032(5) 0.0000(5)
C9 0.0140(6) 0.0208(7) 0.0156(6) 0.0010(5) 0.0039(5) 0.0009(5)
C10 0.0149(6) 0.0230(7) 0.0152(6) -0.0019(5) 0.0021(5) 0.0004(5)
C14 0.0130(6) 0.0186(6) 0.0165(6) 0.0001(5) 0.0013(4) -0.0002(5)
C15 0.0401(8) 0.0247(7) 0.0161(6) -0.0044(6) 0.0112(6) 0.0008(5)
C16 0.0463(10) 0.0455(10) 0.0211(7) -0.0115(8) -0.0030(7) 0.0079(7)
C17 0.0149(6) 0.0137(6) 0.0203(6) 0.0021(5) 0.0025(5) -0.0009(5)
C18 0.0133(6) 0.0207(7) 0.0239(7) -0.0016(5) 0.0051(5) -0.0025(5)
C19 0.0182(7) 0.0284(8) 0.0327(8) 0.0033(6) 0.0033(6) -0.0008(6)
C20 0.0216(7) 0.0316(8) 0.0249(7) -0.0040(6) 0.0091(5) -0.0031(6)
C21 0.0283(7) 0.0214(7) 0.0340(8) -0.0049(6) 0.0114(6) -0.0045(6)
O6A 0.0205(5) 0.0241(9) 0.0202(8) -0.0030(8) -0.0043(4) 0.0034(10)
C11A 0.0118(14) 0.0253(9) 0.0207(7) -0.0007(9) 0.0015(12) 0.0004(8)
C12A 0.0194(16) 0.0205(7) 0.0230(14) -0.0035(13) 0.0019(11) 0.0011(9)
C13A 0.0259(12) 0.0246(15) 0.0199(14) -0.0089(10) -0.0031(8) 0.0012(9)
O6B 0.0118(14) 0.0253(9) 0.0207(7) -0.0007(9) 0.0015(12) 0.0004(8)
C11B 0.0205(5) 0.0241(9) 0.0202(8) -0.0030(8) -0.0043(4) 0.0034(10)
C12B 0.0259(12) 0.0246(15) 0.0199(14) -0.0089(10) -0.0031(8) 0.0012(9)
C13B 0.0194(16) 0.0205(7) 0.0230(14) -0.0035(13) 0.0019(11) 0.0011(9)

loop_
_atom_type_symbol
_atom_type_description
_atom_type_scat_dispersion_real
_atom_type_scat_dispersion_imag
_atom_type_scat_source
C C 0.0033 0.0016 'International Tables Vol C Tables 4.2.6.8 and 6.1.1.4'
H H 0.0000 0.0000 'International Tables Vol C Tables 4.2.6.8 and 6.1.1.4'
N N 0.0061 0.0033 'International Tables Vol C Tables 4.2.6.8 and 6.1.1.4'
O O 0.0106 0.0060 'International Tables Vol C Tables 4.2.6.8 and 6.1.1.4'
Cl Cl 0.1484 0.1585 'International Tables Vol C Tables 4.2.6.8 and 6.1.1.4'

loop_
_geom_angle_atom_site_label_1
_geom_angle_atom_site_label_2
_geom_angle_atom_site_label_3
_geom_angle
C1 N1 C2 108.06(10)
C1 N1 C17 125.70(10)
C2 N1 C17 123.65(10)
C8 C1 N1 109.83(11)
C8 C1 C14 127.02(11)
N1 C1 C14 122.51(11)
C17 O2 C18 121.78(10)
C3 C2 C7 122.29(12)
C3 C2 N1 129.98(12)
C7 C2 N1 107.74(10)
C4 C3 C2 117.04(12)
C4 C3 H3 121.5
C2 C3 H3 121.5
C14 O4 C15 116.71(10)
C3 C4 C5 120.71(12)
C3 C4 H4 119.6
C5 C4 H4 119.6
C6 C5 C4 122.72(12)
C6 C5 Cl1 118.40(9)
C4 C5 Cl1 118.87(9)
C5 C6 C7 117.05(11)
C5 C6 H6 121.5
C7 C6 H6 121.5
C6 C7 C2 120.18(11)
C6 C7 C8 132.81(11)
C2 C7 C8 107.00(10)
C1 C8 C7 107.37(11)
C1 C8 C9 123.78(11)
C7 C8 C9 128.65(11)
O5 C9 C10 122.45(11)
O5 C9 C8 121.01(12)
C10 C9 C8 116.51(11)
C11A C10 C11B 100.6(7)
C11B C10 O6B 110.0(9)
C11A C10 O6A 109.6(2)
O6B C10 O6A 118.8(7)
C11A C10 C9 132.0(2)
C11B C10 C9 127.3(7)
O6B C10 C9 122.2(6)
O6A C10 C9 118.21(14)
O3 C14 O4 126.20(12)
O3 C14 C1 123.44(12)
O4 C14 C1 110.32(11)
O4 C15 C16 110.56(12)
O4 C15 H15A 109.5
C16 C15 H15A 109.5
O4 C15 H15B 109.5
C16 C15 H15B 109.5
H15A C15 H15B 108.1
C15 C16 H16A 109.5
C15 C16 H16C 109.5
H16A C16 H16C 109.5
C15 C16 H16B 109.5
H16A C16 H16B 109.5
H16C C16 H16B 109.5
O1 C17 O2 129.43(12)
O1 C17 N1 122.44(12)
O2 C17 N1 108.11(10)
O2 C18 C21 109.35(11)
O2 C18 C19 109.57(11)
C21 C18 C19 113.13(12)
O2 C18 C20 101.33(10)
C21 C18 C20 111.39(12)
C19 C18 C20 111.40(12)
C18 C19 H19A 109.5
C18 C19 H19B 109.5
H19A C19 H19B 109.5
C18 C19 H19C 109.5
H19A C19 H19C 109.5
H19B C19 H19C 109.5
C18 C20 H20A 109.5
C18 C20 H20B 109.5
H20A C20 H20B 109.5
C18 C20 H20C 109.5
H20A C20 H20C 109.5
H20B C20 H20C 109.5
C18 C21 H21A 109.5
C18 C21 H21C 109.5
H21A C21 H21C 109.5
C18 C21 H21B 109.5
H21A C21 H21B 109.5
H21C C21 H21B 109.5
C13A O6A C10 106.33(19)
C10 C11A C12A 107.2(3)
C10 C11A H11A 126.4
C12A C11A H11A 126.4
C13A C12A C11A 105.6(3)
C13A C12A H12A 127.2
C11A C12A H12A 127.2
C12A C13A O6A 111.3(3)
C12A C13A H13A 124.4
O6A C13A H13A 124.4
C13B O6B C10 106.7(13)
C10 C11B C12B 106.0(11)
C10 C11B H11B 127.0
C12B C11B H11B 127.0
C13B C12B C11B 106.8(15)
C13B C12B H12B 126.6
C11B C12B H12B 126.6
C12B C13B O6B 110.3(17)
C12B C13B H13B 124.9
O6B C13B H13B 124.9

loop_
_geom_bond_atom_site_label_1
_geom_bond_atom_site_label_2
_geom_bond_distance
Cl1 C5 1.7411(13)
O1 C17 1.1973(15)
N1 C1 1.3929(15)
N1 C2 1.4059(16)
N1 C17 1.4209(16)
C1 C8 1.3651(18)
C1 C14 1.4943(17)
O2 C17 1.3253(15)
O2 C18 1.4919(15)
C2 C3 1.3933(17)
C2 C7 1.4053(17)
O3 C14 1.2023(16)
C3 C4 1.3859(19)
C3 H3 0.9500
O4 C14 1.3329(15)
O4 C15 1.4672(16)
C4 C5 1.3959(14)
C4 H4 0.9500
O5 C9 1.2240(16)
C5 C6 1.3836(13)
C6 C7 1.3968(13)
C6 H6 0.9500
C7 C8 1.4463(16)
C8 C9 1.4816(17)
C9 C10 1.4548(19)
C10 C11A 1.357(3)
C10 C11B 1.357(4)
C10 O6B 1.366(3)
C10 O6A 1.367(2)
C15 C16 1.497(2)
C15 H15A 0.9900
C15 H15B 0.9900
C16 H16A 0.9800
C16 H16C 0.9800
C16 H16B 0.9800
C18 C21 1.5121(19)
C18 C19 1.5145(19)
C18 C20 1.5203(19)
C19 H19A 0.9800
C19 H19B 0.9800
C19 H19C 0.9800
C20 H20A 0.9800
C20 H20B 0.9800
C20 H20C 0.9800
C21 H21A 0.9800
C21 H21C 0.9800
C21 H21B 0.9800
O6A C13A 1.359(3)
C11A C12A 1.418(3)
C11A H11A 0.9500
C12A C13A 1.349(3)
C12A H12A 0.9500
C13A H13A 0.9500
O6B C13B 1.357(3)
C11B C12B 1.418(4)
C11B H11B 0.9500
C12B C13B 1.348(3)
C12B H12B 0.9500
C13B H13B 0.9500

loop_
_geom_hbond_atom_site_label_D
_geom_hbond_atom_site_label_H
_geom_hbond_atom_site_label_A
_geom_hbond_site_symmetry_A
_geom_hbond_distance_DH
_geom_hbond_distance_HA
_geom_hbond_distance_DA
_geom_hbond_angle_DHA
_geom_hbond_publ_flag
C3 H3 O1 . 0.95 2.45 2.9774(16) 115 n
C13A H13A O5 2_755 0.95 2.37 3.187(3) 144 yes
C19 H19A O1 . 0.98 2.49 3.0985(17) 120 n
C21 H21C O1 . 0.98 2.49 3.0615(17) 117 n

loop_
_geom_torsion_atom_site_label_1
_geom_torsion_atom_site_label_2
_geom_torsion_atom_site_label_3
_geom_torsion_atom_site_label_4
_geom_torsion
C2 N1 C1 C8 0.90(14)
C17 N1 C1 C8 -161.26(11)
C2 N1 C1 C14 -170.51(11)
C17 N1 C1 C14 27.33(19)
C1 N1 C2 C3 178.85(13)
C17 N1 C2 C3 -18.5(2)
C1 N1 C2 C7 -1.16(13)
C17 N1 C2 C7 161.45(11)
C7 C2 C3 C4 0.00(19)
N1 C2 C3 C4 179.99(12)
C2 C3 C4 C5 -0.72(19)
C3 C4 C5 C6 1.7(2)
C3 C4 C5 Cl1 -177.20(10)
C4 C5 C6 C7 -1.74(19)
Cl1 C5 C6 C7 177.11(9)
C5 C6 C7 C2 0.99(18)
C5 C6 C7 C8 179.53(13)
C3 C2 C7 C6 -0.15(19)
N1 C2 C7 C6 179.86(11)
C3 C2 C7 C8 -179.03(12)
N1 C2 C7 C8 0.98(13)
N1 C1 C8 C7 -0.28(14)
C14 C1 C8 C7 170.64(12)
N1 C1 C8 C9 -175.47(11)
C14 C1 C8 C9 -4.5(2)
C6 C7 C8 C1 -179.12(13)
C2 C7 C8 C1 -0.44(14)
C6 C7 C8 C9 -4.2(2)
C2 C7 C8 C9 174.43(12)
C1 C8 C9 O5 41.90(19)
C7 C8 C9 O5 -132.21(14)
C1 C8 C9 C10 -136.08(13)
C7 C8 C9 C10 49.81(18)
O5 C9 C10 C11A -162.5(4)
C8 C9 C10 C11A 15.5(4)
O5 C9 C10 C11B 14(2)
C8 C9 C10 C11B -168(2)
O5 C9 C10 O6B -157.6(11)
C8 C9 C10 O6B 20.4(11)
O5 C9 C10 O6A 12.0(4)
C8 C9 C10 O6A -170.0(3)
C15 O4 C14 O3 3.66(19)
C15 O4 C14 C1 -173.96(11)
C8 C1 C14 O3 -116.54(15)
N1 C1 C14 O3 53.33(18)
C8 C1 C14 O4 61.16(17)
N1 C1 C14 O4 -128.97(12)
C14 O4 C15 C16 88.55(15)
C18 O2 C17 O1 6.0(2)
C18 O2 C17 N1 -175.66(10)
C1 N1 C17 O1 -169.19(12)
C2 N1 C17 O1 31.29(19)
C1 N1 C17 O2 12.35(17)
C2 N1 C17 O2 -147.17(11)
C17 O2 C18 C21 58.82(15)
C17 O2 C18 C19 -65.71(15)
C17 O2 C18 C20 176.51(11)
C11A C10 O6A C13A 0.9(6)
C11B C10 O6A C13A 14(13)
O6B C10 O6A C13A -4.8(11)
C9 C10 O6A C13A -174.7(3)
C11B C10 C11A C12A -3.5(19)
O6B C10 C11A C12A 150(7)
O6A C10 C11A C12A -1.5(6)
C9 C10 C11A C12A 173.4(2)
C10 C11A C12A C13A 1.4(5)
C11A C12A C13A O6A -0.8(5)
C10 O6A C13A C12A 0.0(5)
C11A C10 O6B C13B -24(5)
C11B C10 O6B C13B 3(3)
O6A C10 O6B C13B 6.5(19)
C9 C10 O6B C13B 176.0(10)
C11A C10 C11B C12B 0(3)
O6B C10 C11B C12B -5(3)
O6A C10 C11B C12B -167(15)
C9 C10 C11B C12B -176.6(12)
C10 C11B C12B C13B 4(3)
C11B C12B C13B O6B -2(3)
C10 O6B C13B C12B -1(2)
